data_7209929
loop_
_publ_author_name
'Yamada, Manabu'
'Hamada, Fumio'

_publ_section_title
;
 Supramolecular assemblies with water-soluble p-sulfonatothiacalix[6]arene
 lanthanide complexes: one-dimensional &#x2018;ladder-type&#x2019;
 coordination polymers and one-dimensional hydrogen-bonded polymers
;
_journal_issue 28
_journal_name_full CrystEngComm
_journal_page_first 5703
_journal_paper_doi 10.1039/c3ce40431e
_journal_volume 15
_journal_year 2013
_chemical_formula_moiety 'C36 H78 Tm2 O56 S12 '
_chemical_formula_sum 'C36 H78 O56 S12 Tm2'
_chemical_formula_weight 2129.57
_space_group_IT_number 14
_symmetry_cell_setting monoclinic
_symmetry_Int_Tables_number 14
_symmetry_space_group_name_Hall '-P 2yn'
_symmetry_space_group_name_H-M 'P 1 21/n 1'
_atom_sites_solution_hydrogens geom
_atom_sites_solution_primary direct
_atom_sites_solution_secondary difmap
_cell_angle_alpha 90.0000
_cell_angle_beta 110.4513(12)
_cell_angle_gamma 90.0000
_cell_formula_units_Z 2
_cell_length_a 15.4846(7)
_cell_length_b 12.3023(5)
_cell_length_c 20.5851(8)
_cell_measurement_reflns_used 29186
_cell_measurement_temperature 100.1
_cell_measurement_theta_max 27.45
_cell_measurement_theta_min 3.11
_cell_volume 3674.2(3)
_computing_cell_refinement 'RAPID AUTO'
_computing_data_collection 'RAPID AUTO (Rigaku, ????)'
_computing_data_reduction 'RAPID AUTO'
_computing_molecular_graphics 'CrystalStructure 4.0'
_computing_publication_material 'CrystalStructure 4.0 (Rigaku, 2010)'
_computing_structure_refinement 'SHELXL97 (Sheldrick, 2008)'
_computing_structure_solution 'SHELXS97 (Sheldrick, 2008)'
_diffrn_ambient_temperature 100.1
_diffrn_detector_area_resol_mean 10.000
_diffrn_measured_fraction_theta_full 0.996
_diffrn_measured_fraction_theta_max 0.996
_diffrn_measurement_device_type 'Rigaku R-AXIS RAPID'
_diffrn_measurement_method \w
_diffrn_radiation_type 'Mo K\a'
_diffrn_radiation_wavelength 0.71075
_diffrn_reflns_av_R_equivalents 0.0331
_diffrn_reflns_limit_h_max 20
_diffrn_reflns_limit_h_min -20
_diffrn_reflns_limit_k_max 15
_diffrn_reflns_limit_k_min -15
_diffrn_reflns_limit_l_max 26
_diffrn_reflns_limit_l_min -26
_diffrn_reflns_number 35142
_diffrn_reflns_theta_full 27.44
_diffrn_reflns_theta_max 27.44
_diffrn_standards_number 0
_exptl_absorpt_coefficient_mu 2.850
_exptl_absorpt_correction_T_max 0.566
_exptl_absorpt_correction_T_min 0.427
_exptl_absorpt_correction_type multi-scan
_exptl_absorpt_process_details 'ABSCOR (Rigaku, 1995)'
_exptl_crystal_colour colorless
_exptl_crystal_density_diffrn 1.925
_exptl_crystal_density_method 'not measured'
_exptl_crystal_description block
_exptl_crystal_F_000 2144.00
_exptl_crystal_size_max 0.250
_exptl_crystal_size_mid 0.200
_exptl_crystal_size_min 0.200
_refine_diff_density_max 1.670
_refine_diff_density_min -0.800
_refine_ls_extinction_method none
_refine_ls_goodness_of_fit_ref 1.081
_refine_ls_hydrogen_treatment constr
_refine_ls_number_parameters 598
_refine_ls_number_reflns 8355
_refine_ls_number_restraints 9
_refine_ls_R_factor_gt 0.0263
_refine_ls_shift/su_max 0.001
_refine_ls_structure_factor_coef Fsqd
_refine_ls_weighting_details 'w = 1/[\s^2^(Fo^2^)+(0.0135P)^2^+14.3059P] where P=(Fo^2^+2Fc^2^)/3'
_refine_ls_weighting_scheme calc
_refine_ls_wR_factor_ref 0.0619
_reflns_number_gt 7857
_reflns_number_total 8355
_reflns_threshold_expression F^2^>2.0\s(F^2^)
_cod_data_source_file c3ce40431e.txt
_cod_data_source_block TC6A-SO3Tm
_cod_original_formula_sum 'C36 H78 Tm2 O56 S12 '
_cod_database_code 7209929

loop_
_symmetry_equiv_pos_site_id
_symmetry_equiv_pos_as_xyz
1 +X,+Y,+Z
2 1/2-X,1/2+Y,1/2-Z
3 -X,-Y,-Z
4 1/2+X,1/2-Y,1/2+Z

loop_
_atom_site_label
_atom_site_type_symbol
_atom_site_fract_x
_atom_site_fract_y
_atom_site_fract_z
_atom_site_U_iso_or_equiv
_atom_site_adp_type
_atom_site_occupancy
_atom_site_symmetry_multiplicity
_atom_site_calc_flag
_atom_site_refinement_flags
Tm1 Tm 0.16751(3) 0.23629(4) 0.64819(2) 0.01061(16) Uani 1.0 4 d .
S1 S 0.38054(19) 0.0604(2) 0.40351(13) 0.0103(5) Uani 1.0 4 d .
S2 S 0.21513(18) 0.4137(2) 0.24047(13) 0.0099(5) Uani 1.0 4 d .
S3 S 0.51481(18) 0.6606(2) 0.37038(14) 0.0107(5) Uani 1.0 4 d .
S4 S 0.41514(19) -0.0868(2) 0.66173(14) 0.0113(6) Uani 1.0 4 d .
S5 S 0.02051(19) 0.1643(3) 0.35902(14) 0.0136(6) Uani 1.0 4 d .
S6 S 0.17570(19) 0.7654(3) 0.39250(15) 0.0132(6) Uani 1.0 4 d .
O1 O 0.4472(6) 0.2682(7) 0.4778(5) 0.0145(16) Uani 1.0 4 d .
O2 O 0.3709(6) 0.2677(7) 0.3189(4) 0.0132(16) Uani 1.0 4 d .
O3 O 0.4135(6) 0.4911(7) 0.2886(5) 0.0140(16) Uani 1.0 4 d .
O4 O 0.4710(6) -0.0542(7) 0.7323(5) 0.0183(18) Uani 1.0 4 d .
O5 O 0.4477(6) -0.1840(7) 0.6375(5) 0.0185(18) Uani 1.0 4 d .
O6 O 0.3165(6) -0.0936(7) 0.6529(5) 0.0170(17) Uani 1.0 4 d .
O7 O 0.0128(7) 0.2443(8) 0.4091(5) 0.024(2) Uani 1.0 4 d .
O8 O 0.0290(7) 0.0529(8) 0.3863(5) 0.024(2) Uani 1.0 4 d .
O9 O -0.0532(6) 0.1749(8) 0.2925(5) 0.0195(18) Uani 1.0 4 d .
O10 O 0.1336(6) 0.6935(8) 0.4306(5) 0.0192(18) Uani 1.0 4 d .
O11 O 0.1070(6) 0.8133(8) 0.3317(5) 0.0211(19) Uani 1.0 4 d .
O12 O 0.2373(6) 0.8440(8) 0.4391(5) 0.0208(19) Uani 1.0 4 d .
O13 O 0.0365(7) 0.2575(10) 0.5498(5) 0.028(3) Uani 1.0 4 d .
O14 O 0.2399(7) 0.3832(8) 0.6197(6) 0.022(2) Uani 1.0 4 d .
O15 O 0.0850(7) 0.3902(8) 0.6612(5) 0.0159(17) Uani 1.0 4 d .
O16 O 0.2566(7) 0.3131(9) 0.7545(5) 0.0173(19) Uani 1.0 4 d .
O17 O 0.0800(7) 0.1860(8) 0.7127(5) 0.0158(17) Uani 1.0 4 d .
O18 O 0.2894(7) 0.1228(8) 0.7087(6) 0.022(2) Uani 1.0 4 d .
O19 O 0.1253(8) 0.0530(8) 0.6195(6) 0.026(3) Uani 1.0 4 d .
O20 O 0.2190(6) 0.1843(8) 0.5583(5) 0.0165(17) Uani 1.0 4 d .
O21 O 0.1582(8) -0.0182(8) 0.5069(5) 0.0209(19) Uani 1.0 4 d .
O22 O 0.3806(7) 0.5094(8) 0.7032(5) 0.0185(18) Uani 1.0 4 d .
O23 O 0.1316(7) 0.6064(8) 0.6481(5) 0.0223(19) Uani 1.0 4 d .
O24 O 0.2359(8) 0.7025(9) 0.5765(6) 0.027(2) Uani 1.0 4 d .
O25 O 0.4031(9) 0.6044(9) 0.5868(6) 0.032(3) Uani 1.0 4 d .
O26 O 0.3903(9) 0.4740(8) 0.4799(6) 0.032(3) Uani 1.0 4 d .
O27 O 0.2421(10) 0.3638(10) 0.4908(6) 0.034(3) Uani 1.0 4 d .
O28A O 0.0956(15) 0.4685(18) 0.4152(14) 0.039(9) Uiso 0.57(7) 4 d .
O28B O 0.082(4) 0.479(4) 0.448(4) 0.079(17) Uiso 0.43(7) 4 d .
C1 C 0.4233(8) 0.0212(9) 0.6073(6) 0.010(2) Uani 1.0 4 d .
C2 C 0.4000(8) 0.0035(9) 0.5367(6) 0.011(2) Uani 1.0 4 d .
C3 C 0.4076(8) 0.0877(9) 0.4936(6) 0.009(2) Uani 1.0 4 d .
C4 C 0.4385(8) 0.1910(9) 0.5213(6) 0.010(2) Uani 1.0 4 d .
C5 C 0.4602(8) 0.2076(9) 0.5927(6) 0.010(2) Uani 1.0 4 d .
C6 C 0.4517(8) 0.1228(9) 0.6349(6) 0.010(2) Uani 1.0 4 d .
C7 C 0.1252(8) 0.1911(10) 0.3461(6) 0.013(3) Uani 1.0 4 d .
C8 C 0.1319(8) 0.2834(9) 0.3088(6) 0.010(2) Uani 1.0 4 d .
C9 C 0.2142(8) 0.3070(9) 0.2990(6) 0.010(2) Uani 1.0 4 d .
C10 C 0.2922(8) 0.2401(9) 0.3287(6) 0.011(2) Uani 1.0 4 d .
C11 C 0.2838(8) 0.1477(9) 0.3668(6) 0.010(2) Uani 1.0 4 d .
C12 C 0.2004(8) 0.1225(9) 0.3737(6) 0.011(2) Uani 1.0 4 d .
C13 C 0.2473(8) 0.6813(9) 0.3626(6) 0.010(2) Uani 1.0 4 d .
C14 C 0.3404(8) 0.7068(9) 0.3786(6) 0.010(2) Uani 1.0 4 d .
C15 C 0.3953(8) 0.6416(9) 0.3538(6) 0.010(2) Uani 1.0 4 d .
C16 C 0.3566(8) 0.5499(9) 0.3120(6) 0.009(2) Uani 1.0 4 d .
C17 C 0.2634(8) 0.5255(9) 0.2972(6) 0.009(2) Uani 1.0 4 d .
C18 C 0.2078(8) 0.5916(9) 0.3210(6) 0.011(2) Uani 1.0 4 d .
H1 H 0.3787 -0.0660 0.5177 0.0128 Uiso 1.0 4 calc R
H2 H 0.4657 0.1351 0.6830 0.0122 Uiso 1.0 4 calc R
H3 H 0.0803 0.3300 0.2901 0.0124 Uiso 1.0 4 calc R
H4 H 0.1945 0.0582 0.3974 0.0134 Uiso 1.0 4 calc R
H5 H 0.3660 0.7685 0.4064 0.0118 Uiso 1.0 4 calc R
H6 H 0.1440 0.5761 0.3092 0.0128 Uiso 1.0 4 calc R
H7 H 0.4426 0.3299 0.4938 0.0174 Uiso 1.0 4 calc R
H8 H 0.4119 0.2219 0.3384 0.0158 Uiso 1.0 4 calc R
H9 H 0.3847 0.4377 0.2658 0.0168 Uiso 1.0 4 calc R
H10 H 0.0289 0.2452 0.5077 0.0241 Uiso 1.0 4 calc R
H11 H -0.0096 0.2969 0.5492 0.0715 Uiso 1.0 4 calc R
H12 H 0.2729 0.4224 0.6443 0.0292 Uiso 1.0 4 calc R
H13 H 0.2415 0.3869 0.5820 0.0621 Uiso 1.0 4 calc R
H14 H 0.0662 0.4000 0.6905 0.0133 Uiso 1.0 4 calc R
H15 H 0.1055 0.4454 0.6584 0.0435 Uiso 1.0 4 calc R
H16 H 0.3124 0.3157 0.7674 0.0208 Uiso 1.0 4 calc R
H17 H 0.2377 0.3361 0.7704 0.0064 Uiso 1.0 4 calc R
H18 H 0.0248 0.1927 0.6978 0.0238 Uiso 1.0 4 calc R
H19 H 0.0935 0.1368 0.7374 0.0287 Uiso 1.0 4 calc R
H20 H 0.2856 0.0591 0.6915 0.0274 Uiso 1.0 4 calc R
H21 H 0.3055 0.1139 0.7469 0.0212 Uiso 1.0 4 calc R
H22 H 0.0718 0.0397 0.6194 0.0214 Uiso 1.0 4 calc R
H23 H 0.1342 0.0215 0.5852 0.0374 Uiso 1.0 4 calc R
H24 H 0.2080 0.1228 0.5449 0.0242 Uiso 1.0 4 calc R
H25 H 0.2304 0.2270 0.5270 0.0386 Uiso 1.0 4 calc R
H26 H 0.1902 -0.0671 0.4989 0.0238 Uiso 1.0 4 calc R
H27 H 0.1090 -0.0101 0.4759 0.1074 Uiso 1.0 4 calc R
H28 H 0.4034 0.5377 0.6782 0.0254 Uiso 1.0 4 calc R
H29 H 0.4114 0.4648 0.7309 0.0538 Uiso 1.0 4 calc R
H30 H 0.1688 0.6236 0.6236 0.0342 Uiso 1.0 4 calc R
H31 H 0.0875 0.6580 0.6338 0.0347 Uiso 1.0 4 calc R
H32 H 0.2092 0.7017 0.5338 0.0542 Uiso 1.0 4 calc R
H33 H 0.2652 0.7572 0.5930 0.1869 Uiso 1.0 4 calc R
H34 H 0.3528 0.6350 0.5804 0.0667 Uiso 1.0 4 calc R
H35 H 0.4456 0.6464 0.6049 0.0406 Uiso 1.0 4 calc R
H36 H 0.3935 0.5217 0.5075 0.0647 Uiso 1.0 4 calc R
H37 H 0.3869 0.5034 0.4452 0.0376 Uiso 1.0 4 calc R
H38 H 0.1959 0.3915 0.4705 0.0108 Uiso 1.0 4 calc R
H39 H 0.2770 0.4068 0.4815 0.1137 Uiso 1.0 4 calc R

loop_
_atom_site_aniso_label
_atom_site_aniso_U_11
_atom_site_aniso_U_22
_atom_site_aniso_U_33
_atom_site_aniso_U_12
_atom_site_aniso_U_13
_atom_site_aniso_U_23
Tm1 0.0103(3) 0.0115(3) 0.0103(3) -0.00158(18) 0.00387(17) -0.00207(18)
S1 0.0117(13) 0.0100(12) 0.0082(12) 0.0013(10) 0.0022(10) -0.0003(10)
S2 0.0119(13) 0.0083(12) 0.0074(12) -0.0011(10) 0.0007(10) 0.0003(9)
S3 0.0090(12) 0.0096(12) 0.0132(12) -0.0012(10) 0.0036(10) -0.0032(10)
S4 0.0123(13) 0.0101(12) 0.0117(12) 0.0005(10) 0.0046(10) 0.0031(10)
S5 0.0103(13) 0.0162(13) 0.0144(13) -0.0011(10) 0.0044(11) 0.0015(11)
S6 0.0103(13) 0.0128(13) 0.0171(13) 0.0000(10) 0.0055(11) -0.0045(11)
O1 0.022(5) 0.008(4) 0.015(4) -0.002(4) 0.008(4) 0.001(3)
O2 0.012(4) 0.013(4) 0.014(4) 0.001(3) 0.004(3) 0.004(3)
O3 0.013(4) 0.011(4) 0.019(4) -0.002(3) 0.006(4) -0.006(4)
O4 0.018(5) 0.021(5) 0.012(4) -0.002(4) 0.001(4) 0.004(4)
O5 0.022(5) 0.012(4) 0.023(5) 0.000(4) 0.010(4) 0.002(4)
O6 0.012(4) 0.019(5) 0.020(5) -0.001(4) 0.006(4) 0.006(4)
O7 0.019(5) 0.032(5) 0.021(5) 0.003(4) 0.009(4) -0.002(4)
O8 0.015(5) 0.023(5) 0.034(6) -0.000(4) 0.008(4) 0.011(4)
O9 0.010(4) 0.027(5) 0.020(5) -0.001(4) 0.003(4) -0.001(4)
O10 0.017(5) 0.022(5) 0.022(5) -0.001(4) 0.011(4) -0.003(4)
O11 0.015(5) 0.022(5) 0.027(5) 0.007(4) 0.007(4) 0.001(4)
O12 0.015(5) 0.022(5) 0.026(5) -0.003(4) 0.007(4) -0.014(4)
O13 0.014(5) 0.052(7) 0.015(5) 0.009(5) 0.002(4) -0.014(5)
O14 0.027(6) 0.025(5) 0.014(5) -0.013(4) 0.008(4) -0.007(4)
O15 0.019(5) 0.013(5) 0.017(5) 0.000(4) 0.008(4) -0.001(4)
O16 0.010(5) 0.028(5) 0.014(5) 0.002(4) 0.004(4) -0.009(4)
O17 0.012(5) 0.017(5) 0.019(5) 0.003(4) 0.006(4) 0.006(4)
O18 0.028(6) 0.019(5) 0.017(5) 0.007(4) 0.005(4) -0.002(4)
O19 0.030(6) 0.025(5) 0.032(6) -0.015(5) 0.022(5) -0.014(5)
O20 0.020(5) 0.016(5) 0.016(4) -0.002(4) 0.009(4) -0.004(4)
O21 0.025(5) 0.020(5) 0.019(5) 0.003(4) 0.009(4) -0.006(4)
O22 0.019(5) 0.018(5) 0.019(5) -0.000(4) 0.007(4) -0.003(4)
O23 0.026(5) 0.017(5) 0.026(5) 0.001(4) 0.011(5) 0.002(4)
O24 0.030(6) 0.030(6) 0.020(5) -0.004(5) 0.009(5) 0.001(5)
O25 0.040(7) 0.017(5) 0.040(7) -0.003(5) 0.015(6) -0.005(5)
O26 0.061(8) 0.017(5) 0.022(6) 0.008(5) 0.021(6) 0.009(5)
O27 0.051(8) 0.030(6) 0.022(5) -0.002(6) 0.016(6) 0.004(5)
C1 0.009(5) 0.011(5) 0.012(5) 0.001(4) 0.004(4) 0.005(4)
C2 0.008(5) 0.008(5) 0.015(5) -0.000(4) 0.003(4) -0.000(4)
C3 0.009(5) 0.011(5) 0.006(5) 0.001(4) 0.001(4) 0.000(4)
C4 0.009(5) 0.010(5) 0.012(5) 0.001(4) 0.003(4) 0.001(4)
C5 0.007(5) 0.009(5) 0.013(5) 0.000(4) 0.001(4) -0.002(4)
C6 0.007(5) 0.013(5) 0.009(5) -0.000(4) 0.002(4) -0.001(4)
C7 0.010(6) 0.015(6) 0.014(5) -0.005(5) 0.005(5) -0.003(5)
C8 0.011(5) 0.011(5) 0.006(5) -0.000(4) -0.001(4) -0.002(4)
C9 0.012(6) 0.008(5) 0.007(5) -0.002(4) 0.001(4) -0.001(4)
C10 0.012(6) 0.010(5) 0.009(5) -0.002(4) 0.003(4) -0.004(4)
C11 0.012(6) 0.010(5) 0.006(5) 0.000(4) 0.000(4) -0.002(4)
C12 0.014(6) 0.012(5) 0.006(5) -0.003(4) 0.002(4) -0.000(4)
C13 0.011(5) 0.010(5) 0.010(5) 0.002(4) 0.004(4) 0.000(4)
C14 0.012(6) 0.009(5) 0.007(5) -0.000(4) 0.002(4) -0.000(4)
C15 0.009(5) 0.008(5) 0.011(5) -0.000(4) 0.002(4) 0.003(4)
C16 0.012(6) 0.009(5) 0.006(5) 0.002(4) 0.001(4) 0.002(4)
C17 0.011(5) 0.008(5) 0.007(5) -0.001(4) 0.001(4) -0.000(4)
C18 0.010(5) 0.011(5) 0.010(5) 0.001(4) 0.003(4) 0.001(4)

loop_
_atom_type_symbol
_atom_type_description
_atom_type_scat_dispersion_real
_atom_type_scat_dispersion_imag
_atom_type_scat_source
C C 0.003 0.002
;
International Tables for Crystallography
(1992, Vol. C, Tables 4.2.6.8 and 6.1.1.4)
;
H H 0.000 0.000
;
International Tables for Crystallography
(1992, Vol. C, Table 6.1.1.4)
;
O O 0.011 0.006
;
International Tables for Crystallography
(1992, Vol. C, Tables 4.2.6.8 and 6.1.1.4)
;
S S 0.125 0.123
;
International Tables for Crystallography
(1992, Vol. C, Tables 4.2.6.8 and 6.1.1.4)
;
Tm Tm -0.314 5.248
;
International Tables for Crystallography
(1992, Vol. C, Tables 4.2.6.8 and 6.1.1.4)
;

loop_
_geom_angle_atom_site_label_1
_geom_angle_atom_site_label_2
_geom_angle_atom_site_label_3
_geom_angle
_geom_angle_publ_flag
_geom_angle_site_symmetry_1
O13 Tm1 O14 92.5(4) yes .
O13 Tm1 O15 70.5(4) yes .
O13 Tm1 O16 145.0(4) yes .
O13 Tm1 O17 91.3(4) yes .
O13 Tm1 O18 146.1(4) yes .
O13 Tm1 O19 79.0(4) yes .
O13 Tm1 O20 77.1(4) yes .
O14 Tm1 O15 74.3(4) yes .
O14 Tm1 O16 75.0(4) yes .
O14 Tm1 O17 142.9(4) yes .
O14 Tm1 O18 103.3(4) yes .
O14 Tm1 O19 143.1(5) yes .
O14 Tm1 O20 71.6(4) yes .
O15 Tm1 O16 74.6(4) yes .
O15 Tm1 O17 72.3(4) yes .
O15 Tm1 O18 142.5(4) yes .
O15 Tm1 O19 133.0(4) yes .
O15 Tm1 O20 131.1(4) yes .
O16 Tm1 O17 80.9(4) yes .
O16 Tm1 O18 68.8(4) yes .
O16 Tm1 O19 129.8(4) yes .
O16 Tm1 O20 126.6(4) yes .
O17 Tm1 O18 93.5(4) yes .
O17 Tm1 O19 73.7(4) yes .
O17 Tm1 O20 144.9(4) yes .
O18 Tm1 O19 70.3(4) yes .
O18 Tm1 O20 79.8(4) yes .
O19 Tm1 O20 71.5(4) yes .
C3 S1 C11 100.6(6) yes .
C9 S2 C17 102.9(5) yes .
C5 S3 C15 105.1(6) yes 3_666
O4 S4 O5 114.2(5) yes .
O4 S4 O6 111.4(6) yes .
O4 S4 C1 105.9(5) yes .
O5 S4 O6 112.4(6) yes .
O5 S4 C1 106.9(6) yes .
O6 S4 C1 105.3(5) yes .
O7 S5 O8 112.1(7) yes .
O7 S5 O9 112.0(6) yes .
O7 S5 C7 106.7(6) yes .
O8 S5 O9 112.4(6) yes .
O8 S5 C7 105.5(6) yes .
O9 S5 C7 107.6(6) yes .
O10 S6 O11 112.0(6) yes .
O10 S6 O12 110.9(6) yes .
O10 S6 C13 106.3(6) yes .
O11 S6 O12 114.2(6) yes .
O11 S6 C13 107.2(6) yes .
O12 S6 C13 105.7(6) yes .
S4 C1 C2 119.6(8) yes .
S4 C1 C6 120.2(9) yes .
C2 C1 C6 120.1(11) yes .
C1 C2 C3 120.1(10) yes .
S1 C3 C2 118.7(8) yes .
S1 C3 C4 120.9(9) yes .
C2 C3 C4 120.3(10) yes .
O1 C4 C3 117.9(10) yes .
O1 C4 C5 123.5(10) yes .
C3 C4 C5 118.6(11) yes .
S3 C5 C4 121.2(9) yes 3_666
S3 C5 C6 118.2(9) yes 3_666
C4 C5 C6 120.2(10) yes .
C1 C6 C5 120.6(11) yes .
S5 C7 C8 119.0(9) yes .
S5 C7 C12 120.5(10) yes .
C8 C7 C12 120.5(12) yes .
C7 C8 C9 119.9(10) yes .
S2 C9 C8 118.4(8) yes .
S2 C9 C10 120.9(10) yes .
C8 C9 C10 120.3(11) yes .
O2 C10 C9 118.1(10) yes .
O2 C10 C11 123.4(10) yes .
C9 C10 C11 118.6(11) yes .
S1 C11 C10 119.6(10) yes .
S1 C11 C12 119.9(9) yes .
C10 C11 C12 120.5(10) yes .
C7 C12 C11 120.1(11) yes .
S6 C13 C14 120.4(9) yes .
S6 C13 C18 118.6(9) yes .
C14 C13 C18 121.1(12) yes .
C13 C14 C15 119.8(10) yes .
S3 C15 C14 125.7(8) yes .
S3 C15 C16 114.4(9) yes .
C14 C15 C16 119.9(11) yes .
O3 C16 C15 116.8(10) yes .
O3 C16 C17 123.9(10) yes .
C15 C16 C17 119.3(11) yes .
S2 C17 C16 118.1(9) yes .
S2 C17 C18 120.6(8) yes .
C16 C17 C18 121.0(10) yes .
C13 C18 C17 118.9(11) yes .
C4 O1 H7 109.480 no .
C10 O2 H8 109.478 no .
C16 O3 H9 109.477 no .
Tm1 O13 H10 129.735 no .
Tm1 O13 H11 122.772 no .
H10 O13 H11 105.619 no .
Tm1 O14 H12 127.303 no .
Tm1 O14 H13 118.779 no .
H12 O14 H13 112.151 no .
Tm1 O15 H14 126.038 no .
Tm1 O15 H15 116.902 no .
H14 O15 H15 101.766 no .
Tm1 O16 H16 122.225 no .
Tm1 O16 H17 118.120 no .
H16 O16 H17 119.158 no .
Tm1 O17 H18 121.104 no .
Tm1 O17 H19 121.006 no .
H18 O17 H19 109.759 no .
Tm1 O18 H20 113.665 no .
Tm1 O18 H21 124.216 no .
H20 O18 H21 104.683 no .
Tm1 O19 H22 111.741 no .
Tm1 O19 H23 121.805 no .
H22 O19 H23 110.539 no .
Tm1 O20 H24 115.907 no .
Tm1 O20 H25 127.907 no .
H24 O20 H25 112.260 no .
H26 O21 H27 113.105 no .
H28 O22 H29 117.434 no .
H30 O23 H31 101.898 no .
H32 O24 H33 116.630 no .
H34 O25 H35 110.184 no .
H36 O26 H37 105.844 no .
H38 O27 H39 98.610 no .
C1 C2 H1 119.956 no .
C3 C2 H1 119.968 no .
C1 C6 H2 119.699 no .
C5 C6 H2 119.693 no .
C7 C8 H3 120.040 no .
C9 C8 H3 120.033 no .
C7 C12 H4 119.966 no .
C11 C12 H4 119.967 no .
C13 C14 H5 120.084 no .
C15 C14 H5 120.097 no .
C13 C18 H6 120.542 no .
C17 C18 H6 120.543 no .

loop_
_geom_bond_atom_site_label_1
_geom_bond_atom_site_label_2
_geom_bond_distance
_geom_bond_publ_flag
_geom_bond_site_symmetry_2
Tm1 O13 2.327(9) yes .
Tm1 O14 2.308(11) yes .
Tm1 O15 2.352(10) yes .
Tm1 O16 2.341(9) yes .
Tm1 O17 2.289(12) yes .
Tm1 O18 2.329(10) yes .
Tm1 O19 2.365(10) yes .
Tm1 O20 2.345(11) yes .
S1 C3 1.784(11) yes .
S1 C11 1.782(11) yes .
S2 C9 1.785(12) yes .
S2 C17 1.790(11) yes .
S3 C5 1.774(11) yes 3_666
S3 C15 1.775(12) yes .
S4 O4 1.464(8) yes .
S4 O5 1.452(10) yes .
S4 O6 1.476(10) yes .
S4 C1 1.771(12) yes .
S5 O7 1.460(11) yes .
S5 O8 1.470(10) yes .
S5 O9 1.450(8) yes .
S5 C7 1.764(14) yes .
S6 O10 1.476(11) yes .
S6 O11 1.454(9) yes .
S6 O12 1.458(9) yes .
S6 C13 1.776(13) yes .
O1 C4 1.345(15) yes .
O2 C10 1.345(16) yes .
O3 C16 1.352(16) yes .
C1 C2 1.387(16) yes .
C1 C6 1.380(15) yes .
C2 C3 1.396(17) yes .
C3 C4 1.407(15) yes .
C4 C5 1.405(17) yes .
C5 C6 1.392(17) yes .
C7 C8 1.394(17) yes .
C7 C12 1.388(16) yes .
C8 C9 1.388(18) yes .
C9 C10 1.412(15) yes .
C10 C11 1.413(16) yes .
C11 C12 1.384(18) yes .
C13 C14 1.397(16) yes .
C13 C18 1.400(15) yes .
C14 C15 1.391(18) yes .
C15 C16 1.418(15) yes .
C16 C17 1.399(16) yes .
C17 C18 1.393(18) yes .
O1 H7 0.840 no .
O2 H8 0.840 no .
O3 H9 0.840 no .
O13 H10 0.845 no .
O13 H11 0.860 no .
O14 H12 0.755 no .
O14 H13 0.786 no .
O15 H14 0.764 no .
O15 H15 0.760 no .
O16 H16 0.810 no .
O16 H17 0.582 no .
O17 H18 0.804 no .
O17 H19 0.771 no .
O18 H20 0.853 no .
O18 H21 0.744 no .
O19 H22 0.844 no .
O19 H23 0.857 no .
O20 H24 0.803 no .
O20 H25 0.895 no .
O21 H26 0.832 no .
O21 H27 0.811 no .
O22 H28 0.799 no .
O22 H29 0.814 no .
O23 H30 0.913 no .
O23 H31 0.902 no .
O24 H32 0.831 no .
O24 H33 0.817 no .
O25 H34 0.834 no .
O25 H35 0.818 no .
O26 H36 0.807 no .
O26 H37 0.785 no .
O27 H38 0.771 no .
O27 H39 0.825 no .
C2 H1 0.950 no .
C6 H2 0.950 no .
C8 H3 0.950 no .
C12 H4 0.950 no .
C14 H5 0.950 no .
C18 H6 0.950 no .

loop_
_geom_contact_atom_site_label_1
_geom_contact_atom_site_label_2
_geom_contact_distance
_geom_contact_publ_flag
_geom_contact_site_symmetry_2
S1 O1 2.972(8) no .
S1 O2 3.062(9) no .
S2 O2 2.987(8) no .
S2 O3 3.032(9) no .
S3 O1 3.098(9) no 3_666
S3 O3 2.792(8) no .
O1 O2 3.064(12) no .
O1 C10 3.187(12) no .
O1 C11 3.127(12) no .
O1 C14 3.585(12) no 3_666
O2 O3 2.944(12) no .
O2 C16 3.478(13) no .
O2 C17 3.536(14) no .
O4 C6 2.905(15) no .
O5 C2 3.017(14) no .
O6 C2 3.313(17) no .
O6 C6 3.486(15) no .
O7 C8 3.250(18) no .
O7 C12 3.563(17) no .
O8 C12 2.885(17) no .
O9 C8 3.073(15) no .
O10 C18 3.128(17) no .
O11 C18 3.188(15) no .
O12 C14 2.887(16) no .
C1 C4 2.802(17) no .
C2 C5 2.784(15) no .
C3 C6 2.779(16) no .
C3 C12 3.322(14) no .
C4 C11 3.288(14) no .
C4 C14 3.552(14) no 3_666
C4 C15 3.585(14) no 3_666
C5 C14 3.118(16) no 3_666
C7 C10 2.798(18) no .
C8 C11 2.790(15) no .
C9 C12 2.791(16) no .
C9 C18 3.536(15) no .
C10 C17 3.570(15) no .
C13 C16 2.791(18) no .
C14 C17 2.794(15) no .
C15 C18 2.810(16) no .
S1 S2 3.342(4) no 2_545
S1 O5 3.416(11) no 3_656
S1 C1 3.280(13) no 3_656
S1 C2 3.281(11) no 3_656
S2 S1 3.342(4) no 2_555
S2 C14 3.429(11) no 2_545
S3 O22 3.318(11) no 3_666
S3 O25 3.498(11) no 3_666
S3 O26 3.353(11) no 3_666
S4 O18 3.562(12) no .
O1 O5 3.471(15) no 3_656
O1 O25 3.427(18) no 3_666
O1 O26 2.685(14) no .
O1 O27 3.483(19) no .
O2 O5 2.828(12) no 3_656
O2 O11 3.286(14) no 2_545
O2 C18 3.468(13) no 2_545
O3 O11 3.237(13) no 2_545
O3 O22 3.134(14) no 3_666
O3 O25 3.307(13) no 3_666
O3 C7 3.597(15) no 2_555
O3 C12 3.574(13) no 2_555
O4 O15 2.711(15) no 2_546
O4 O17 3.570(14) no 2_546
O4 O18 3.454(14) no .
O4 C18 3.508(14) no 4_555
O5 S1 3.416(11) no 3_656
O5 O1 3.471(15) no 3_656
O5 O2 2.828(12) no 3_656
O5 O24 3.378(14) no 1_545
O5 O25 2.801(14) no 1_545
O6 O15 3.595(13) no 2_546
O6 O16 2.781(16) no 2_546
O6 O18 2.986(14) no .
O6 O19 3.326(14) no .
O6 O21 3.279(12) no .
O6 O24 2.993(13) no 1_545
O7 O13 2.793(15) no .
O7 O23 2.814(13) no 3_566
O7 O28A 3.03(3) no .
O7 O28B 3.09(5) no .
O8 O11 3.515(14) no 1_545
O8 O19 2.688(16) no 3_556
O8 O21 2.731(12) no .
O9 O16 2.773(13) no 4_454
O9 O18 3.488(13) no 4_454
O9 O22 2.874(13) no 4_454
O9 O23 3.352(15) no 3_566
O10 O13 2.866(15) no 3_566
O10 O15 3.408(12) no 3_566
O10 O24 2.867(13) no .
O10 O28A 2.82(3) no .
O10 O28B 2.81(5) no .
O11 O2 3.286(14) no 2_555
O11 O3 3.237(13) no 2_555
O11 O8 3.515(14) no 1_565
O11 O17 2.714(13) no 3_566
O12 O21 2.742(16) no 1_565
O12 O24 3.329(15) no .
O12 C2 3.270(13) no 1_565
O13 O7 2.793(15) no .
O13 O10 2.866(15) no 3_566
O14 O22 2.738(13) no .
O14 O23 3.373(15) no .
O14 O27 2.678(18) no .
O15 O4 2.711(15) no 2_556
O15 O6 3.595(13) no 2_556
O15 O10 3.408(12) no 3_566
O15 O23 2.793(14) no .
O15 O28A 3.20(3) no 3_566
O15 O28B 3.20(5) no 3_566
O16 O6 2.781(16) no 2_556
O16 O9 2.773(13) no 4_555
O16 O22 3.472(15) no .
O16 O23 3.326(13) no 2_546
O17 O4 3.570(14) no 2_556
O17 O11 2.714(13) no 3_566
O17 O22 2.711(13) no 2_546
O18 S4 3.562(12) no .
O18 O4 3.454(14) no .
O18 O6 2.986(14) no .
O18 O9 3.488(13) no 4_555
O18 O23 2.775(14) no 2_546
O18 C6 3.361(18) no .
O19 O6 3.326(14) no .
O19 O8 2.688(16) no 3_556
O19 O21 2.687(17) no .
O20 O21 2.741(13) no .
O20 O27 2.698(16) no .
O20 C1 3.580(14) no .
O20 C5 3.561(15) no .
O20 C6 3.475(14) no .
O21 O6 3.279(12) no .
O21 O8 2.731(12) no .
O21 O12 2.742(16) no 1_545
O21 O19 2.687(17) no .
O21 O20 2.741(13) no .
O21 C2 3.585(16) no .
O21 C12 3.492(17) no .
O22 S3 3.318(11) no 3_666
O22 O3 3.134(14) no 3_666
O22 O9 2.874(13) no 4_555
O22 O14 2.738(13) no .
O22 O16 3.472(15) no .
O22 O17 2.711(13) no 2_556
O22 O25 2.795(17) no .
O23 O7 2.814(13) no 3_566
O23 O9 3.352(15) no 3_566
O23 O14 3.373(15) no .
O23 O15 2.793(14) no .
O23 O16 3.326(13) no 2_556
O23 O18 2.775(14) no 2_556
O23 O24 2.800(18) no .
O23 O28A 3.42(3) no 3_566
O23 O28B 3.37(5) no 3_566
O24 O5 3.378(14) no 1_565
O24 O6 2.993(13) no 1_565
O24 O10 2.867(13) no .
O24 O12 3.329(15) no .
O24 O23 2.800(18) no .
O24 O25 2.797(18) no .
O25 S3 3.498(11) no 3_666
O25 O1 3.427(18) no 3_666
O25 O3 3.307(13) no 3_666
O25 O5 2.801(14) no 1_565
O25 O22 2.795(17) no .
O25 O24 2.797(18) no .
O25 O26 2.674(17) no .
O26 S3 3.353(11) no 3_666
O26 O1 2.685(14) no .
O26 O25 2.674(17) no .
O26 O26 3.265(19) no 3_666
O26 O27 2.74(2) no .
O26 C4 3.600(15) no .
O26 C14 3.467(15) no .
O26 C15 3.338(17) no .
O26 C16 3.438(16) no .
O27 O1 3.483(19) no .
O27 O14 2.678(18) no .
O27 O20 2.698(16) no .
O27 O26 2.74(2) no .
O27 O28A 2.60(3) no .
O27 O28B 2.73(5) no .
O27 C4 3.581(18) no .
O27 C7 3.591(15) no .
O28A O7 3.03(3) no .
O28A O10 2.82(3) no .
O28A O15 3.20(3) no 3_566
O28A O23 3.42(3) no 3_566
O28A O27 2.60(3) no .
O28A C8 3.34(3) no .
O28A C18 3.38(4) no .
O28B O7 3.09(5) no .
O28B O10 2.81(5) no .
O28B O15 3.20(5) no 3_566
O28B O23 3.37(5) no 3_566
O28B O27 2.73(5) no .
C1 S1 3.280(13) no 3_656
C1 O20 3.580(14) no .
C2 S1 3.281(11) no 3_656
C2 O12 3.270(13) no 1_545
C2 O21 3.585(16) no .
C2 C3 3.440(18) no 3_656
C3 C2 3.440(18) no 3_656
C3 C3 3.520(16) no 3_656
C4 O26 3.600(15) no .
C4 O27 3.581(18) no .
C5 O20 3.561(15) no .
C6 O18 3.361(18) no .
C6 O20 3.475(14) no .
C7 O3 3.597(15) no 2_545
C7 O27 3.591(15) no .
C8 O28A 3.34(3) no .
C10 C17 3.586(15) no 2_545
C10 C18 3.581(17) no 2_545
C11 C17 3.531(16) no 2_545
C12 O3 3.574(13) no 2_545
C12 O21 3.492(17) no .
C14 S2 3.429(11) no 2_555
C14 O26 3.467(15) no .
C15 O26 3.338(17) no .
C16 O26 3.438(16) no .
C17 C10 3.586(15) no 2_555
C17 C11 3.531(16) no 2_555
C18 O2 3.468(13) no 2_555
C18 O4 3.508(14) no 4_454
C18 O28A 3.38(4) no .
C18 C10 3.581(17) no 2_555
S1 H1 2.8278 no .
S1 H4 2.8392 no .
S1 H8 2.5362 no .
S2 H3 2.8207 no .
S2 H6 2.8804 no .
S2 H9 2.5089 no .
S3 H2 2.8016 no 3_666
S3 H5 2.9685 no .
S3 H7 2.6409 no 3_666
S4 H1 2.8287 no .
S4 H2 2.8313 no .
S5 H3 2.8181 no .
S5 H4 2.8458 no .
S6 H5 2.8601 no .
S6 H6 2.8307 no .
O1 H5 3.0707 no 3_666
O1 H8 2.7852 no .
O2 H7 3.4618 no .
O2 H9 2.4042 no .
O3 H8 3.4698 no .
O4 H2 2.5294 no .
O5 H1 2.7364 no .
O6 H1 3.2651 no .
O6 H2 3.5538 no .
O7 H3 3.1617 no .
O8 H4 2.4925 no .
O9 H3 2.8262 no .
O10 H6 2.9384 no .
O11 H6 3.0404 no .
O12 H5 2.4954 no .
O13 H13 3.4027 no .
O13 H14 3.2779 no .
O13 H15 3.1334 no .
O13 H18 3.2161 no .
O13 H22 2.9976 no .
O13 H23 3.2373 no .
O13 H24 3.1614 no .
O13 H25 3.2175 no .
O14 H14 3.4839 no .
O14 H15 2.5906 no .
O14 H16 2.9671 no .
O14 H17 3.1665 no .
O14 H24 3.5140 no .
O14 H25 2.6758 no .
O15 H10 3.4643 no .
O15 H11 2.5335 no .
O15 H12 3.0753 no .
O15 H13 3.3611 no .
O15 H16 3.5549 no .
O15 H17 2.7144 no .
O15 H18 2.7979 no .
O15 H19 3.4708 no .
O16 H12 2.7239 no .
O16 H13 3.5927 no .
O16 H14 2.9763 no .
O16 H15 2.9673 no .
O16 H19 3.2542 no .
O16 H20 3.4723 no .
O16 H21 2.5864 no .
O17 H11 3.4416 no .
O17 H14 2.6668 no .
O17 H15 3.4486 no .
O17 H17 2.9582 no .
O17 H21 3.4295 no .
O17 H22 2.6027 no .
O18 H16 2.6298 no .
O18 H17 3.1381 no .
O18 H19 3.2918 no .
O18 H22 3.3838 no .
O18 H23 3.0862 no .
O18 H24 3.1604 no .
O19 H10 3.2736 no .
O19 H18 3.1190 no .
O19 H19 2.8336 no .
O19 H20 2.4058 no .
O19 H21 3.1792 no .
O19 H24 2.4712 no .
O20 H10 2.8585 no .
O20 H12 3.3736 no .
O20 H13 2.5398 no .
O20 H20 2.9965 no .
O20 H22 3.4569 no .
O20 H23 2.5604 no .
C2 H2 3.2529 no .
C2 H4 3.5252 no .
C3 H4 3.2204 no .
C3 H7 3.0284 no .
C4 H1 3.2885 no .
C4 H2 3.2803 no .
C4 H5 2.9109 no 3_666
C5 H5 2.7011 no 3_666
C5 H7 2.4686 no .
C6 H1 3.2535 no .
C6 H5 3.4858 no 3_666
C8 H4 3.2714 no .
C9 H6 3.5130 no .
C9 H8 3.0650 no .
C9 H9 3.3587 no .
C10 H3 3.2876 no .
C10 H4 3.2853 no .
C10 H7 3.5598 no .
C10 H9 3.3062 no .
C11 H8 2.4330 no .
C12 H3 3.2713 no .
C14 H6 3.2915 no .
C14 H7 3.4957 no 3_666
C15 H7 3.2804 no 3_666
C15 H9 3.0642 no .
C16 H5 3.2908 no .
C16 H6 3.2873 no .
C17 H9 2.4408 no .
C18 H5 3.2894 no .
H1 H4 3.4169 no .
H3 H6 3.1662 no .
H5 H7 3.1943 no 3_666
H7 H8 3.3412 no .
H8 H9 3.0038 no .
H10 H13 3.5634 no .
H10 H22 3.3246 no .
H10 H23 3.3113 no .
H10 H24 3.0113 no .
H10 H25 3.0127 no .
H11 H14 3.0090 no .
H11 H15 2.9606 no .
H11 H18 3.1848 no .
H11 H22 3.5234 no .
H12 H15 2.7229 no .
H12 H16 2.7265 no .
H12 H17 3.0248 no .
H12 H25 3.3067 no .
H13 H15 3.1214 no .
H13 H24 3.3367 no .
H13 H25 2.2459 no .
H14 H17 2.7059 no .
H14 H18 2.6461 no .
H14 H19 3.3624 no .
H15 H16 3.5808 no .
H15 H17 2.8309 no .
H15 H18 3.5481 no .
H16 H20 3.4815 no .
H16 H21 2.5140 no .
H17 H18 3.5724 no .
H17 H19 3.2242 no .
H17 H21 3.0269 no .
H18 H22 2.7380 no .
H19 H20 3.5518 no .
H19 H21 3.2326 no .
H19 H22 2.6199 no .
H20 H22 3.1272 no .
H20 H23 2.6285 no .
H20 H24 2.9366 no .
H22 H24 3.1787 no .
H23 H24 2.0517 no .
H23 H25 3.3610 no .
S1 H1 3.5075 no 3_656
S2 H5 3.3558 no 2_545
S3 H12 3.5546 no 3_666
S3 H13 3.5996 no 3_666
S3 H28 3.0721 no 3_666
S3 H29 3.1138 no 3_666
S3 H36 3.2971 no 3_666
S3 H37 3.4884 no .
S4 H8 3.1519 no 3_656
S4 H14 2.9581 no 2_546
S4 H17 3.2808 no 2_546
S4 H20 2.9130 no .
S4 H33 2.9624 no 1_545
S4 H35 3.5702 no 1_545
S5 H10 3.1785 no .
S5 H16 3.1236 no 4_454
S5 H22 2.9972 no 3_556
S5 H27 3.1579 no .
S5 H29 3.0373 no 4_454
S5 H31 2.7881 no 3_566
S6 H11 3.2855 no 3_566
S6 H18 3.0546 no 3_566
S6 H26 2.9580 no 1_565
S6 H27 3.5895 no 1_565
S6 H32 2.8785 no .
O1 H35 2.9524 no 3_666
O1 H36 3.3384 no .
O1 H36 3.5110 no 3_666
O1 H37 3.0424 no .
O1 H39 3.1632 no .
O2 H6 3.4849 no 2_545
O2 H35 2.9213 no 3_666
O3 H28 2.6978 no 3_666
O3 H29 2.9275 no 3_666
O3 H35 3.0147 no 3_666
O3 H37 3.3922 no .
O4 H3 3.2364 no 4_555
O4 H6 2.6058 no 4_555
O4 H8 3.3915 no 3_656
O4 H14 1.9534 no 2_546
O4 H15 2.8852 no 2_546
O4 H17 3.4849 no 2_546
O4 H18 3.4211 no 2_546
O4 H20 3.0352 no .
O4 H21 3.3871 no .
O5 H8 2.1051 no 3_656
O5 H33 2.7456 no 1_545
O5 H34 2.7007 no 1_545
O5 H35 2.1881 no 1_545
O6 H14 3.0996 no 2_546
O6 H16 3.1951 no 2_546
O6 H17 2.2075 no 2_546
O6 H20 2.1576 no .
O6 H21 3.2425 no .
O6 H23 3.0268 no .
O6 H24 3.4978 no .
O6 H26 3.1069 no .
O6 H32 3.5032 no 1_545
O6 H33 2.1994 no 1_545
O7 H10 1.9569 no .
O7 H11 3.0914 no .
O7 H16 3.5158 no 4_454
O7 H25 3.4013 no .
O7 H27 3.5321 no .
O7 H30 3.1102 no 3_566
O7 H31 1.9185 no 3_566
O7 H38 3.2263 no .
O8 H10 3.4420 no .
O8 H18 3.4376 no 3_556
O8 H19 3.4864 no 3_556
O8 H22 1.9033 no 3_556
O8 H23 2.9335 no 3_556
O8 H24 3.5714 no .
O8 H26 3.1193 no .
O8 H27 1.9853 no .
O8 H29 3.0882 no 4_454
O9 H2 3.3302 no 4_454
O9 H12 3.5000 no 4_454
O9 H16 1.9641 no 4_454
O9 H17 3.1107 no 4_454
O9 H21 3.3132 no 4_454
O9 H22 3.2717 no 3_556
O9 H28 3.4250 no 4_454
O9 H29 2.0936 no 4_454
O9 H31 2.7146 no 3_566
O10 H10 3.2777 no 3_566
O10 H11 2.1050 no 3_566
O10 H14 3.4226 no 3_566
O10 H18 3.2307 no 3_566
O10 H26 3.2494 no 1_565
O10 H32 2.0381 no .
O10 H33 3.3444 no .
O11 H4 3.3854 no 1_565
O11 H8 3.5918 no 2_555
O11 H9 2.5634 no 2_555
O11 H11 3.5630 no 3_566
O11 H18 1.9168 no 3_566
O11 H19 2.9916 no 3_566
O11 H26 3.5445 no 1_565
O12 H1 2.4831 no 1_565
O12 H4 2.7785 no 1_565
O12 H26 1.9674 no 1_565
O12 H27 2.9652 no 1_565
O12 H32 2.7658 no .
O12 H33 3.2268 no .
O14 H28 3.0563 no .
O14 H29 3.0079 no .
O14 H30 3.1670 no .
O14 H38 2.9068 no .
O14 H39 3.1067 no .
O15 H21 3.4333 no 2_556
O15 H30 3.3514 no .
O15 H31 3.3452 no .
O16 H20 3.3654 no 2_556
O16 H29 3.2061 no .
O16 H30 3.3220 no 2_546
O16 H31 3.2976 no 2_546
O16 H33 3.3435 no 2_546
O17 H28 2.8357 no 2_546
O17 H29 2.9436 no 2_546
O18 H2 2.9591 no .
O18 H15 3.4321 no 2_546
O18 H17 3.5957 no 2_546
O18 H30 3.2811 no 2_546
O18 H31 3.1636 no 2_546
O19 H26 3.3315 no .
O19 H27 2.9796 no .
O19 H27 3.5106 no 3_556
O19 H29 3.4945 no 2_546
O20 H4 3.5557 no .
O20 H26 3.2988 no .
O20 H27 3.0789 no .
O20 H38 3.0715 no .
O20 H39 3.4332 no .
O21 H1 3.3949 no .
O21 H4 2.6774 no .
O21 H22 3.1347 no .
O21 H23 1.8420 no .
O21 H24 1.9472 no .
O21 H25 3.1931 no .
O21 H32 3.5358 no 1_545
O21 H33 3.3870 no 1_545
O22 H9 3.5244 no 3_666
O22 H12 1.9953 no .
O22 H13 3.0623 no .
O22 H16 3.0853 no .
O22 H18 3.0485 no 2_556
O22 H19 1.9416 no 2_556
O22 H22 3.4834 no 2_556
O22 H30 3.4146 no .
O22 H34 2.8637 no .
O22 H35 3.0622 no .
O23 H12 3.1681 no .
O23 H14 2.9752 no .
O23 H15 2.0471 no .
O23 H16 3.0585 no 2_556
O23 H17 3.5392 no 2_556
O23 H20 3.1503 no 2_556
O23 H21 2.0395 no 2_556
O23 H32 3.2152 no .
O23 H33 3.2642 no .
O24 H11 3.5547 no 3_566
O24 H17 3.4502 no 2_556
O24 H26 3.2095 no 1_565
O24 H28 3.3805 no .
O24 H30 1.9145 no .
O24 H31 2.9760 no .
O24 H34 1.9678 no .
O24 H35 3.1692 no .
O25 H7 3.4473 no 3_666
O25 H8 3.4730 no 3_666
O25 H12 3.4846 no .
O25 H28 2.0508 no .
O25 H29 3.3901 no .
O25 H32 3.0577 no .
O25 H33 2.8809 no .
O25 H36 1.8835 no .
O25 H37 3.0959 no .
O25 H39 3.3846 no .
O26 H7 1.9283 no .
O26 H7 3.4390 no 3_666
O26 H34 3.0636 no .
O26 H35 3.2120 no .
O26 H36 3.2655 no 3_666
O26 H37 3.2615 no 3_666
O26 H38 3.1191 no .
O26 H39 1.9510 no .
O27 H7 3.1113 no .
O27 H12 3.1123 no .
O27 H13 1.9035 no .
O27 H24 3.2748 no .
O27 H25 1.8744 no .
O27 H36 2.9706 no .
O27 H37 3.2133 no .
O28A H3 3.0276 no .
O28A H6 2.8673 no .
O28A H11 3.3646 no 3_566
O28A H13 3.5325 no .
O28A H14 3.1339 no 3_566
O28A H15 3.1331 no 3_566
O28A H31 3.0797 no 3_566
O28A H38 1.8352 no .
O28A H39 2.7648 no .
O28B H6 3.5217 no .
O28B H10 3.3446 no .
O28B H11 2.9812 no 3_566
O28B H13 3.2074 no .
O28B H14 3.3141 no 3_566
O28B H15 3.0977 no 3_566
O28B H31 3.0736 no 3_566
O28B H32 3.4776 no .
O28B H38 1.9840 no .
O28B H39 2.9929 no .
C1 H20 3.2167 no .
C1 H24 3.3658 no .
C2 H24 3.3709 no .
C2 H26 3.1852 no .
C3 H1 3.4080 no 3_656
C3 H25 3.5014 no .
C4 H1 3.5500 no 3_656
C4 H25 3.2964 no .
C4 H39 3.5422 no .
C5 H25 3.3447 no .
C6 H3 3.1724 no 4_555
C6 H20 3.2693 no .
C6 H24 3.5755 no .
C7 H25 3.5329 no .
C7 H38 3.4461 no .
C8 H2 3.1114 no 4_454
C8 H38 3.3946 no .
C12 H9 3.5361 no 2_545
C12 H24 3.4854 no .
C12 H25 3.2867 no .
C12 H26 3.5201 no .
C12 H27 3.3430 no .
C13 H37 3.1273 no .
C14 H36 3.3728 no .
C14 H37 2.8223 no .
C15 H36 3.5014 no .
C15 H37 2.5736 no .
C16 H37 2.6764 no .
C17 H37 2.9900 no .
C18 H8 3.5390 no 2_555
C18 H37 3.2325 no .
H1 S1 3.5075 no 3_656
H1 O12 2.4831 no 1_545
H1 O21 3.3949 no .
H1 C3 3.4080 no 3_656
H1 C4 3.5500 no 3_656
H1 H5 3.0195 no 1_545
H1 H26 2.8084 no .
H1 H33 3.4818 no 1_545
H2 O9 3.3302 no 4_555
H2 O18 2.9591 no .
H2 C8 3.1114 no 4_555
H2 H3 2.3363 no 4_555
H2 H20 3.0031 no .
H2 H21 3.1969 no .
H3 O4 3.2364 no 4_454
H3 O28A 3.0276 no .
H3 C6 3.1724 no 4_454
H3 H2 2.3363 no 4_454
H3 H31 3.4744 no 3_566
H3 H38 3.5944 no .
H4 O11 3.3854 no 1_545
H4 O12 2.7785 no 1_545
H4 O20 3.5557 no .
H4 O21 2.6774 no .
H4 H9 3.4790 no 2_545
H4 H24 3.0751 no .
H4 H25 3.2718 no .
H4 H26 2.6162 no .
H4 H27 2.5634 no .
H5 S2 3.3558 no 2_555
H5 H1 3.0195 no 1_565
H5 H37 3.3454 no .
H6 O2 3.4849 no 2_555
H6 O4 2.6058 no 4_454
H6 O28A 2.8673 no .
H6 O28B 3.5217 no .
H6 H8 3.3706 no 2_555
H6 H14 3.2704 no 3_566
H7 O25 3.4473 no 3_666
H7 O26 1.9283 no .
H7 O26 3.4390 no 3_666
H7 O27 3.1113 no .
H7 H35 3.1080 no 3_666
H7 H36 2.5253 no .
H7 H36 3.1337 no 3_666
H7 H37 2.3880 no .
H7 H37 3.2300 no 3_666
H7 H39 2.6622 no .
H8 S4 3.1519 no 3_656
H8 O4 3.3915 no 3_656
H8 O5 2.1051 no 3_656
H8 O11 3.5918 no 2_545
H8 O25 3.4730 no 3_666
H8 C18 3.5390 no 2_545
H8 H6 3.3706 no 2_545
H8 H35 2.6551 no 3_666
H9 O11 2.5634 no 2_545
H9 O22 3.5244 no 3_666
H9 C12 3.5361 no 2_555
H9 H4 3.4790 no 2_555
H9 H18 3.3710 no 4_554
H9 H19 3.5998 no 4_554
H9 H28 3.0895 no 3_666
H9 H29 3.3561 no 3_666
H9 H35 3.1903 no 3_666
H10 S5 3.1785 no .
H10 O7 1.9569 no .
H10 O8 3.4420 no .
H10 O10 3.2777 no 3_566
H10 O28B 3.3446 no .
H10 H27 3.5220 no .
H10 H31 3.0798 no 3_566
H10 H32 3.5418 no 3_566
H10 H38 3.4494 no .
H11 S6 3.2855 no 3_566
H11 O7 3.0914 no .
H11 O10 2.1050 no 3_566
H11 O11 3.5630 no 3_566
H11 O24 3.5547 no 3_566
H11 O28A 3.3646 no 3_566
H11 O28B 2.9812 no 3_566
H11 H31 3.5753 no 3_566
H11 H32 2.9632 no 3_566
H12 S3 3.5546 no 3_666
H12 O9 3.5000 no 4_555
H12 O22 1.9953 no .
H12 O23 3.1681 no .
H12 O25 3.4846 no .
H12 O27 3.1123 no .
H12 H28 2.3651 no .
H12 H29 2.3179 no .
H12 H30 2.9031 no .
H12 H34 3.3522 no .
H12 H38 3.3749 no .
H12 H39 3.3793 no .
H13 S3 3.5996 no 3_666
H13 O22 3.0623 no .
H13 O27 1.9035 no .
H13 O28A 3.5325 no .
H13 O28B 3.2074 no .
H13 H28 3.1899 no .
H13 H29 3.4048 no .
H13 H30 3.3404 no .
H13 H34 3.5112 no .
H13 H38 2.1542 no .
H13 H39 2.3319 no .
H14 S4 2.9581 no 2_556
H14 O4 1.9534 no 2_556
H14 O6 3.0996 no 2_556
H14 O10 3.4226 no 3_566
H14 O23 2.9752 no .
H14 O28A 3.1339 no 3_566
H14 O28B 3.3141 no 3_566
H14 H6 3.2704 no 3_566
H14 H20 3.3334 no 2_556
H14 H21 3.2786 no 2_556
H14 H31 3.4378 no .
H15 O4 2.8852 no 2_556
H15 O18 3.4321 no 2_556
H15 O23 2.0471 no .
H15 O28A 3.1331 no 3_566
H15 O28B 3.0977 no 3_566
H15 H20 3.2725 no 2_556
H15 H21 2.8500 no 2_556
H15 H30 2.6024 no .
H15 H31 2.6601 no .
H16 S5 3.1236 no 4_555
H16 O6 3.1951 no 2_556
H16 O7 3.5158 no 4_555
H16 O9 1.9641 no 4_555
H16 O22 3.0853 no .
H16 O23 3.0585 no 2_546
H16 H20 3.5894 no 2_556
H16 H29 2.6622 no .
H16 H30 3.2006 no 2_546
H16 H31 2.8462 no 2_546
H16 H33 3.5547 no 2_546
H17 S4 3.2808 no 2_556
H17 O4 3.4849 no 2_556
H17 O6 2.2075 no 2_556
H17 O9 3.1107 no 4_555
H17 O18 3.5957 no 2_556
H17 O23 3.5392 no 2_546
H17 O24 3.4502 no 2_546
H17 H20 2.9112 no 2_556
H17 H21 3.4772 no 2_556
H17 H29 3.4548 no .
H17 H30 3.3885 no 2_546
H17 H31 3.5052 no 2_546
H17 H33 2.9903 no 2_546
H18 S6 3.0546 no 3_566
H18 O4 3.4211 no 2_556
H18 O8 3.4376 no 3_556
H18 O10 3.2307 no 3_566
H18 O11 1.9168 no 3_566
H18 O22 3.0485 no 2_546
H18 H9 3.3710 no 4_455
H18 H28 3.0670 no 2_546
H18 H29 3.1584 no 2_546
H19 O8 3.4864 no 3_556
H19 O11 2.9916 no 3_566
H19 O22 1.9416 no 2_546
H19 H9 3.5998 no 4_455
H19 H28 2.1107 no 2_546
H19 H29 2.2235 no 2_546
H19 H34 3.5477 no 2_546
H19 H35 3.5076 no 2_546
H20 S4 2.9130 no .
H20 O4 3.0352 no .
H20 O6 2.1576 no .
H20 O16 3.3654 no 2_546
H20 O23 3.1503 no 2_546
H20 C1 3.2167 no .
H20 C6 3.2693 no .
H20 H2 3.0031 no .
H20 H14 3.3334 no 2_546
H20 H15 3.2725 no 2_546
H20 H16 3.5894 no 2_546
H20 H17 2.9112 no 2_546
H21 O4 3.3871 no .
H21 O6 3.2425 no .
H21 O9 3.3132 no 4_555
H21 O15 3.4333 no 2_546
H21 O23 2.0395 no 2_546
H21 H2 3.1969 no .
H21 H14 3.2786 no 2_546
H21 H15 2.8500 no 2_546
H21 H17 3.4772 no 2_546
H21 H30 2.5570 no 2_546
H21 H31 2.4959 no 2_546
H22 S5 2.9972 no 3_556
H22 O8 1.9033 no 3_556
H22 O9 3.2717 no 3_556
H22 O21 3.1347 no .
H22 O22 3.4834 no 2_546
H22 H27 3.2590 no .
H22 H27 2.8262 no 3_556
H22 H29 3.1390 no 2_546
H23 O6 3.0268 no .
H23 O8 2.9335 no 3_556
H23 O21 1.8420 no .
H23 H26 2.4846 no .
H23 H27 2.1795 no .
H23 H27 3.5323 no 3_556
H24 O6 3.4978 no .
H24 O8 3.5714 no .
H24 O21 1.9472 no .
H24 O27 3.2748 no .
H24 C1 3.3658 no .
H24 C2 3.3709 no .
H24 C6 3.5755 no .
H24 C12 3.4854 no .
H24 H4 3.0751 no .
H24 H26 2.4996 no .
H24 H27 2.3492 no .
H25 O7 3.4013 no .
H25 O21 3.1931 no .
H25 O27 1.8744 no .
H25 C3 3.5014 no .
H25 C4 3.2964 no .
H25 C5 3.3447 no .
H25 C7 3.5329 no .
H25 C12 3.2867 no .
H25 H4 3.2718 no .
H25 H27 3.4303 no .
H25 H38 2.3011 no .
H25 H39 2.6005 no .
H26 S6 2.9580 no 1_545
H26 O6 3.1069 no .
H26 O8 3.1193 no .
H26 O10 3.2494 no 1_545
H26 O11 3.5445 no 1_545
H26 O12 1.9674 no 1_545
H26 O19 3.3315 no .
H26 O20 3.2988 no .
H26 O24 3.2095 no 1_545
H26 C2 3.1852 no .
H26 C12 3.5201 no .
H26 H1 2.8084 no .
H26 H4 2.6162 no .
H26 H23 2.4846 no .
H26 H24 2.4996 no .
H26 H32 2.9234 no 1_545
H26 H33 2.8645 no 1_545
H27 S5 3.1579 no .
H27 S6 3.5895 no 1_545
H27 O7 3.5321 no .
H27 O8 1.9853 no .
H27 O12 2.9652 no 1_545
H27 O19 2.9796 no .
H27 O19 3.5106 no 3_556
H27 O20 3.0789 no .
H27 C12 3.3430 no .
H27 H4 2.5634 no .
H27 H10 3.5220 no .
H27 H22 3.2590 no .
H27 H22 2.8262 no 3_556
H27 H23 2.1795 no .
H27 H23 3.5323 no 3_556
H27 H24 2.3492 no .
H27 H25 3.4303 no .
H28 S3 3.0721 no 3_666
H28 O3 2.6978 no 3_666
H28 O9 3.4250 no 4_555
H28 O14 3.0563 no .
H28 O17 2.8357 no 2_556
H28 O24 3.3805 no .
H28 O25 2.0508 no .
H28 H9 3.0895 no 3_666
H28 H12 2.3651 no .
H28 H13 3.1899 no .
H28 H18 3.0670 no 2_556
H28 H19 2.1107 no 2_556
H28 H30 3.5681 no .
H28 H33 3.5105 no .
H28 H34 2.2355 no .
H28 H35 2.2771 no .
H28 H36 3.4675 no .
H29 S3 3.1138 no 3_666
H29 S5 3.0373 no 4_555
H29 O3 2.9275 no 3_666
H29 O8 3.0882 no 4_555
H29 O9 2.0936 no 4_555
H29 O14 3.0079 no .
H29 O16 3.2061 no .
H29 O17 2.9436 no 2_556
H29 O19 3.4945 no 2_556
H29 O25 3.3901 no .
H29 H9 3.3561 no 3_666
H29 H12 2.3179 no .
H29 H13 3.4048 no .
H29 H16 2.6622 no .
H29 H17 3.4548 no .
H29 H18 3.1584 no 2_556
H29 H19 2.2235 no 2_556
H29 H22 3.1390 no 2_556
H29 H34 3.5828 no .
H30 O7 3.1102 no 3_566
H30 O14 3.1670 no .
H30 O15 3.3514 no .
H30 O16 3.3220 no 2_556
H30 O18 3.2811 no 2_556
H30 O22 3.4146 no .
H30 O24 1.9145 no .
H30 H12 2.9031 no .
H30 H13 3.3404 no .
H30 H15 2.6024 no .
H30 H16 3.2006 no 2_556
H30 H17 3.3885 no 2_556
H30 H21 2.5570 no 2_556
H30 H28 3.5681 no .
H30 H32 2.3547 no .
H30 H33 2.4468 no .
H30 H34 3.2718 no .
H31 S5 2.7881 no 3_566
H31 O7 1.9185 no 3_566
H31 O9 2.7146 no 3_566
H31 O15 3.3452 no .
H31 O16 3.2976 no 2_556
H31 O18 3.1636 no 2_556
H31 O24 2.9760 no .
H31 O28A 3.0797 no 3_566
H31 O28B 3.0736 no 3_566
H31 H3 3.4744 no 3_566
H31 H10 3.0798 no 3_566
H31 H11 3.5753 no 3_566
H31 H14 3.4378 no .
H31 H15 2.6601 no .
H31 H16 2.8462 no 2_556
H31 H17 3.5052 no 2_556
H31 H21 2.4959 no 2_556
H31 H32 3.2843 no .
H31 H33 3.3734 no .
H32 S6 2.8785 no .
H32 O6 3.5032 no 1_565
H32 O10 2.0381 no .
H32 O12 2.7658 no .
H32 O21 3.5358 no 1_565
H32 O23 3.2152 no .
H32 O25 3.0577 no .
H32 O28B 3.4776 no .
H32 H10 3.5418 no 3_566
H32 H11 2.9632 no 3_566
H32 H26 2.9234 no 1_565
H32 H30 2.3547 no .
H32 H31 3.2843 no .
H32 H34 2.2464 no .
H32 H35 3.5022 no .
H33 S4 2.9624 no 1_565
H33 O5 2.7456 no 1_565
H33 O6 2.1994 no 1_565
H33 O10 3.3444 no .
H33 O12 3.2268 no .
H33 O16 3.3435 no 2_556
H33 O21 3.3870 no 1_565
H33 O23 3.2642 no .
H33 O25 2.8809 no .
H33 H1 3.4818 no 1_565
H33 H16 3.5547 no 2_556
H33 H17 2.9903 no 2_556
H33 H26 2.8645 no 1_565
H33 H28 3.5105 no .
H33 H30 2.4468 no .
H33 H31 3.3734 no .
H33 H34 2.1001 no .
H33 H35 3.0403 no .
H34 O5 2.7007 no 1_565
H34 O22 2.8637 no .
H34 O24 1.9678 no .
H34 O26 3.0636 no .
H34 H12 3.3522 no .
H34 H13 3.5112 no .
H34 H19 3.5477 no 2_556
H34 H28 2.2355 no .
H34 H29 3.5828 no .
H34 H30 3.2718 no .
H34 H32 2.2464 no .
H34 H33 2.1001 no .
H34 H36 2.2916 no .
H34 H37 3.4159 no .
H34 H39 3.4249 no .
H35 S4 3.5702 no 1_565
H35 O1 2.9524 no 3_666
H35 O2 2.9213 no 3_666
H35 O3 3.0147 no 3_666
H35 O5 2.1881 no 1_565
H35 O22 3.0622 no .
H35 O24 3.1692 no .
H35 O26 3.2120 no .
H35 H7 3.1080 no 3_666
H35 H8 2.6551 no 3_666
H35 H9 3.1903 no 3_666
H35 H19 3.5076 no 2_556
H35 H28 2.2771 no .
H35 H32 3.5022 no .
H35 H33 3.0403 no .
H35 H36 2.4271 no .
H35 H37 3.5544 no .
H36 S3 3.2971 no 3_666
H36 O1 3.3384 no .
H36 O1 3.5110 no 3_666
H36 O25 1.8835 no .
H36 O26 3.2655 no 3_666
H36 O27 2.9706 no .
H36 C14 3.3728 no .
H36 C15 3.5014 no .
H36 H7 2.5253 no .
H36 H7 3.1337 no 3_666
H36 H28 3.4675 no .
H36 H34 2.2916 no .
H36 H35 2.4271 no .
H36 H36 3.4594 no 3_666
H36 H37 3.2080 no 3_666
H36 H38 3.2992 no .
H36 H39 2.2058 no .
H37 S3 3.4884 no .
H37 O1 3.0424 no .
H37 O3 3.3922 no .
H37 O25 3.0959 no .
H37 O26 3.2615 no 3_666
H37 O27 3.2133 no .
H37 C13 3.1273 no .
H37 C14 2.8223 no .
H37 C15 2.5736 no .
H37 C16 2.6764 no .
H37 C17 2.9900 no .
H37 C18 3.2325 no .
H37 H5 3.3454 no .
H37 H7 2.3880 no .
H37 H7 3.2300 no 3_666
H37 H34 3.4159 no .
H37 H35 3.5544 no .
H37 H36 3.2080 no 3_666
H37 H37 3.4415 no 3_666
H37 H38 3.4630 no .
H37 H39 2.3993 no .
H38 O7 3.2263 no .
H38 O14 2.9068 no .
H38 O20 3.0715 no .
H38 O26 3.1191 no .
H38 O28A 1.8352 no .
H38 O28B 1.9840 no .
H38 C7 3.4461 no .
H38 C8 3.3946 no .
H38 H3 3.5944 no .
H38 H10 3.4494 no .
H38 H12 3.3749 no .
H38 H13 2.1542 no .
H38 H25 2.3011 no .
H38 H36 3.2992 no .
H38 H37 3.4630 no .
H39 O1 3.1632 no .
H39 O14 3.1067 no .
H39 O20 3.4332 no .
H39 O25 3.3846 no .
H39 O26 1.9510 no .
H39 O28A 2.7648 no .
H39 O28B 2.9929 no .
H39 C4 3.5422 no .
H39 H7 2.6622 no .
H39 H12 3.3793 no .
H39 H13 2.3319 no .
H39 H25 2.6005 no .
H39 H34 3.4249 no .
H39 H36 2.2058 no .
H39 H37 2.3993 no .

loop_
_geom_hbond_atom_site_label_D
_geom_hbond_atom_site_label_H
_geom_hbond_atom_site_label_A
_geom_hbond_site_symmetry_A
_geom_hbond_distance_DA
_geom_hbond_distance_DH
_geom_hbond_distance_HA
_geom_hbond_angle_DHA
_geom_hbond_publ_flag
O1 H7 S3 3_666 3.098(9) 0.840 2.641 115.6 no
O1 H7 O26 . 2.685(14) 0.840 1.928 149.3 no
O2 H8 S1 . 3.062(9) 0.840 2.536 121.7 no
O2 H8 O5 3_656 2.828(12) 0.840 2.105 144.0 no
O3 H9 S2 . 3.032(9) 0.840 2.509 121.4 no
O3 H9 O2 . 2.944(12) 0.840 2.404 122.7 no
O13 H10 O7 . 2.793(15) 0.845 1.957 170.0 no
O13 H11 O10 3_566 2.866(15) 0.860 2.105 147.2 no
O14 H12 O22 . 2.738(13) 0.755 1.995 167.6 no
O14 H13 O27 . 2.678(18) 0.786 1.903 168.0 no
O15 H14 O4 2_556 2.711(15) 0.764 1.953 171.1 no
O15 H15 O23 . 2.793(14) 0.760 2.047 167.1 no
O16 H16 O9 4_555 2.773(13) 0.810 1.964 176.3 no
O16 H17 O6 2_556 2.781(16) 0.582 2.207 169.3 no
O17 H18 O11 3_566 2.714(13) 0.804 1.917 171.2 no
O17 H19 O22 2_546 2.711(13) 0.771 1.942 176.3 no
O18 H20 O6 . 2.986(14) 0.853 2.158 163.7 no
O18 H21 O23 2_546 2.775(14) 0.744 2.040 170.0 no
O19 H22 O8 3_556 2.688(16) 0.844 1.903 154.1 no
O19 H23 O21 . 2.687(17) 0.857 1.842 168.4 no
O20 H24 O21 . 2.741(13) 0.803 1.947 169.6 no
O20 H25 O27 . 2.698(16) 0.895 1.874 152.1 no
O21 H26 O12 1_545 2.742(16) 0.832 1.967 154.6 no
O21 H27 O8 . 2.731(12) 0.811 1.985 152.6 no
O22 H28 O25 . 2.795(17) 0.799 2.051 154.9 no
O22 H29 O9 4_555 2.874(13) 0.814 2.094 160.5 no
O23 H30 O24 . 2.800(18) 0.913 1.914 163.0 no
O23 H31 O7 3_566 2.814(13) 0.902 1.918 171.6 no
O24 H32 O10 . 2.867(13) 0.831 2.038 174.7 no
O24 H33 O6 1_565 2.993(13) 0.817 2.199 163.8 no
O25 H34 O24 . 2.797(18) 0.834 1.968 173.3 no
O25 H35 O5 1_565 2.801(14) 0.818 2.188 131.8 no
O26 H36 O25 . 2.674(17) 0.807 1.884 166.0 no
O27 H38 O28A . 2.60(3) 0.771 1.835 171.3 no
O27 H38 O28B . 2.73(5) 0.771 1.984 162.1 no
O27 H39 O26 . 2.74(2) 0.825 1.951 160.3 no

loop_
_geom_torsion_atom_site_label_1
_geom_torsion_atom_site_label_2
_geom_torsion_atom_site_label_3
_geom_torsion_atom_site_label_4
_geom_torsion
_geom_torsion_publ_flag
_geom_torsion_site_symmetry_1
_geom_torsion_site_symmetry_3
_geom_torsion_site_symmetry_4
C3 S1 C11 C10 110.7(8) no . . .
C3 S1 C11 C12 -71.6(8) no . . .
C11 S1 C3 C2 116.4(8) no . . .
C11 S1 C3 C4 -65.4(9) no . . .
C9 S2 C17 C16 100.4(8) no . . .
C9 S2 C17 C18 -84.9(8) no . . .
C17 S2 C9 C8 100.5(8) no . . .
C17 S2 C9 C10 -86.8(9) no . . .
C5 S3 C15 C14 -12.5(10) no 3_666 . .
C5 S3 C15 C16 168.5(7) no 3_666 . .
C15 S3 C5 C4 85.7(9) no . 3_666 3_666
C15 S3 C5 C6 -101.8(9) no . 3_666 3_666
O4 S4 C1 C2 162.0(8) no . . .
O4 S4 C1 C6 -18.7(10) no . . .
O5 S4 C1 C2 39.8(9) no . . .
O5 S4 C1 C6 -140.9(8) no . . .
O6 S4 C1 C2 -79.9(9) no . . .
O6 S4 C1 C6 99.4(9) no . . .
O7 S5 C7 C8 -72.0(9) no . . .
O7 S5 C7 C12 106.7(9) no . . .
O8 S5 C7 C8 168.6(8) no . . .
O8 S5 C7 C12 -12.7(10) no . . .
O9 S5 C7 C8 48.4(10) no . . .
O9 S5 C7 C12 -132.9(8) no . . .
O10 S6 C13 C14 -125.2(8) no . . .
O10 S6 C13 C18 56.9(9) no . . .
O11 S6 C13 C14 114.9(8) no . . .
O11 S6 C13 C18 -63.0(9) no . . .
O12 S6 C13 C14 -7.3(10) no . . .
O12 S6 C13 C18 174.8(8) no . . .
S4 C1 C2 C3 -179.0(7) no . . .
S4 C1 C6 C5 178.6(7) no . . .
C2 C1 C6 C5 -2.1(17) no . . .
C6 C1 C2 C3 1.7(17) no . . .
C1 C2 C3 S1 177.9(9) no . . .
C1 C2 C3 C4 -0.3(16) no . . .
S1 C3 C4 O1 -0.1(14) no . . .
S1 C3 C4 C5 -179.0(7) no . . .
C2 C3 C4 O1 178.0(10) no . . .
C2 C3 C4 C5 -0.9(16) no . . .
O1 C4 C5 S3 9.4(16) no . . 3_666
O1 C4 C5 C6 -178.3(10) no . . .
C3 C4 C5 S3 -171.8(9) no . . 3_666
C3 C4 C5 C6 0.6(16) no . . .
S3 C5 C6 C1 173.5(7) no 3_666 . .
C4 C5 C6 C1 0.9(17) no . . .
S5 C7 C8 C9 178.8(7) no . . .
S5 C7 C12 C11 -176.1(7) no . . .
C8 C7 C12 C11 2.6(16) no . . .
C12 C7 C8 C9 0.1(16) no . . .
C7 C8 C9 S2 170.7(9) no . . .
C7 C8 C9 C10 -2.1(15) no . . .
S2 C9 C10 O2 8.7(13) no . . .
S2 C9 C10 C11 -171.3(7) no . . .
C8 C9 C10 O2 -178.6(9) no . . .
C8 C9 C10 C11 1.4(15) no . . .
O2 C10 C11 S1 -1.0(15) no . . .
O2 C10 C11 C12 -178.7(9) no . . .
C9 C10 C11 S1 178.9(8) no . . .
C9 C10 C11 C12 1.3(15) no . . .
S1 C11 C12 C7 179.1(7) no . . .
C10 C11 C12 C7 -3.3(15) no . . .
S6 C13 C14 C15 -178.7(7) no . . .
S6 C13 C18 C17 179.8(7) no . . .
C14 C13 C18 C17 1.9(16) no . . .
C18 C13 C14 C15 -0.8(16) no . . .
C13 C14 C15 S3 -178.7(9) no . . .
C13 C14 C15 C16 0.2(15) no . . .
S3 C15 C16 O3 -2.0(12) no . . .
S3 C15 C16 C17 178.3(7) no . . .
C14 C15 C16 O3 178.9(9) no . . .
C14 C15 C16 C17 -0.8(15) no . . .
O3 C16 C17 S2 -3.1(15) no . . .
O3 C16 C17 C18 -177.8(9) no . . .
C15 C16 C17 S2 176.6(8) no . . .
C15 C16 C17 C18 1.9(15) no . . .
S2 C17 C18 C13 -177.0(7) no . . .
C16 C17 C18 C13 -2.5(16) no . . .
